data_4516905
loop_
_publ_author_name
'Oruganti, Madhavi'
'Nechipadappu, Sunil Kumar'
'Khade, Pavan A.'
'Trivedi, Darshak R.'

_publ_section_title
;
 Solid-State Versatility of the Molecular Salts/Cocrystals of
 2-Chloro-4-nitrobenzoic Acid: A Case Study on Halogen Bonds.
;
_journal_issue 10
_journal_name_full 'ACS omega'
_journal_page_first 7146
_journal_page_last 7162
_journal_paper_doi 10.1021/acsomega.7b00878
_journal_volume 2
_journal_year 2017
_chemical_formula_sum 'C14 H12 Cl N2 O6.5'
_chemical_formula_weight 347.71
_space_group_IT_number 2
_space_group_name_Hall '-P 1'
_space_group_name_H-M_alt 'P -1'
_symmetry_cell_setting triclinic
_symmetry_space_group_name_H-M 'P -1'
_atom_sites_solution_hydrogens geom
_atom_sites_solution_primary direct
_atom_sites_solution_secondary difmap
_audit_creation_method SHELXL-97
_cell_angle_alpha 106.325(3)
_cell_angle_beta 104.731(3)
_cell_angle_gamma 106.209(3)
_cell_formula_units_Z 4
_cell_length_a 10.856(3)
_cell_length_b 11.154(3)
_cell_length_c 14.213(3)
_cell_measurement_reflns_used 4932
_cell_measurement_temperature 296(2)
_cell_measurement_theta_max 26.00
_cell_measurement_theta_min 1.60
_cell_volume 1479.0(7)
_computing_structure_refinement 'SHELXL-97 (Sheldrick, 2008)'
_computing_structure_solution 'SHELXS-97 (Sheldrick, 2008)'
_diffrn_ambient_temperature 296(2)
_diffrn_measured_fraction_theta_full 0.997
_diffrn_measured_fraction_theta_max 0.997
_diffrn_measurement_device_type apexIIduo
_diffrn_radiation_monochromator graphite
_diffrn_radiation_source 'fine-focus sealed tube'
_diffrn_radiation_type MoK\a
_diffrn_radiation_wavelength 0.71073
_diffrn_reflns_av_R_equivalents 0.0349
_diffrn_reflns_av_sigmaI/netI 0.0322
_diffrn_reflns_limit_h_max 13
_diffrn_reflns_limit_h_min -13
_diffrn_reflns_limit_k_max 13
_diffrn_reflns_limit_k_min -13
_diffrn_reflns_limit_l_max 17
_diffrn_reflns_limit_l_min -17
_diffrn_reflns_number 22690
_diffrn_reflns_theta_full 26.00
_diffrn_reflns_theta_max 26.00
_diffrn_reflns_theta_min 1.60
_exptl_absorpt_coefficient_mu 0.297
_exptl_crystal_density_diffrn 1.562
_exptl_crystal_density_method 'not measured'
_exptl_crystal_description block
_exptl_crystal_F_000 700
_refine_diff_density_max 0.487
_refine_diff_density_min -0.349
_refine_diff_density_rms 0.070
_refine_ls_extinction_method none
_refine_ls_goodness_of_fit_ref 1.149
_refine_ls_hydrogen_treatment mixed
_refine_ls_matrix_type full
_refine_ls_number_parameters 520
_refine_ls_number_reflns 5795
_refine_ls_number_restraints 108
_refine_ls_restrained_S_all 1.138
_refine_ls_R_factor_all 0.0530
_refine_ls_R_factor_gt 0.0438
_refine_ls_shift/su_max 0.000
_refine_ls_shift/su_mean 0.000
_refine_ls_structure_factor_coef Fsqd
_refine_ls_weighting_details 'calc w=1/[\s^2^(Fo^2^)+(0.1000P)^2^+0.3862P] where P=(Fo^2^+2Fc^2^)/3'
_refine_ls_weighting_scheme calc
_refine_ls_wR_factor_gt 0.1510
_refine_ls_wR_factor_ref 0.1567
_reflns_number_gt 4932
_reflns_number_total 5795
_reflns_threshold_expression >2sigma(I)
_cod_data_source_file ao7b00878_si_002.cif
_cod_data_source_block CCDC_961165_2c4n.b
_cod_depositor_comments
;
The following automatic conversions were performed:

data item '_symmetry_cell_setting' value 'Triclinic' was changed to
'triclinic' in accordance with the
/home/saulius/struct/COD-crude-data/automatic-downloads/DataCite-retrospective/ACS/depositions/lib/dictionaries/cif_core.dic
dictionary named 'cif_core.dic' version 2.4.2 last updated on
2011-04-26.

Automatic conversion script
Id: cif_fix_values 6909 2019-04-08 15:41:33Z antanas 

2020-05-08
Z value and formula fixed to values more according to usual
chemical conventions.                 miguel
;
_cod_original_formula_sum 'C28 H24 Cl2 N4 O13'
_cod_original_formula_weight 695.4226
_cod_original_formula_units_Z 2
_cod_original_cell_volume 1479.1(6)
_cod_original_sg_symbol_H-M P-1
_cod_database_code 4516905

loop_
_symmetry_equiv_pos_as_xyz
'x, y, z'
'-x, -y, -z'

loop_
_atom_site_label
_atom_site_type_symbol
_atom_site_fract_x
_atom_site_fract_y
_atom_site_fract_z
_atom_site_U_iso_or_equiv
_atom_site_adp_type
_atom_site_occupancy
_atom_site_symmetry_multiplicity
_atom_site_calc_flag
_atom_site_refinement_flags
Cl1 Cl 0.38638(6) 0.46047(6) 0.29601(5) 0.01590(17) Uani 1 1 d U
Cl2 Cl 0.26420(7) 1.09337(6) 0.10519(5) 0.02090(18) Uani 1 1 d U
O7 O 0.43806(16) 0.85230(17) 0.48562(13) 0.0144(4) Uani 1 1 d U
O13 O 0.8637(2) 0.6030(2) 0.96473(15) 0.0202(4) Uani 1 1 d .
O3 O 0.40284(18) 0.86917(19) -0.20049(14) 0.0208(4) Uani 1 1 d U
O8 O 0.26033(17) 0.65701(18) 0.39021(13) 0.0176(4) Uani 1 1 d U
O5 O 0.15536(19) 0.66676(18) 0.53712(14) 0.0181(4) Uani 1 1 d U
O11 O 0.89669(18) 0.58169(18) 0.26787(14) 0.0189(4) Uani 1 1 d U
O2 O 0.23854(18) 0.94721(18) 0.25169(13) 0.0211(4) Uani 1 1 d U
O12 O 0.9544(2) 0.80107(18) 0.29785(15) 0.0211(4) Uani 1 1 d U
O1 O 0.06149(19) 0.7511(2) 0.15582(14) 0.0241(4) Uani 1 1 d U
O6 O 0.17228(19) 0.87823(19) 0.56096(15) 0.0210(4) Uani 1 1 d U
O9 O 0.65101(19) 0.5916(2) 0.06235(15) 0.0238(4) Uani 1 1 d U
O4 O 0.3965(2) 0.67265(19) -0.20166(15) 0.0257(4) Uani 1 1 d U
N4 N 0.7198(2) 0.9678(2) 0.54424(16) 0.0114(4) Uani 1 1 d U
N2 N -0.0688(2) 0.5416(2) 0.78605(17) 0.0126(4) Uani 1 1 d U
N1 N 0.3794(2) 0.7781(2) -0.16734(16) 0.0155(4) Uani 1 1 d U
N3 N 0.6322(2) 0.6964(2) 0.09746(17) 0.0188(5) Uani 1 1 d U
O10 O 0.6696(3) 0.7924(3) 0.0729(2) 0.0482(7) Uani 1 1 d U
C11 C -0.0312(2) 0.7809(2) 0.82265(19) 0.0131(5) Uani 1 1 d U
C21 C 0.3747(2) 0.7471(2) 0.40660(18) 0.0121(5) Uani 1 1 d U
C10 C -0.0206(2) 0.6642(2) 0.76472(18) 0.0108(5) Uani 1 1 d U
C22 C 0.8325(2) 0.7127(2) 0.39561(18) 0.0118(5) Uani 1 1 d U
C24 C 0.7497(2) 0.8464(2) 0.50748(18) 0.0114(5) Uani 1 1 d U
C9 C 0.0336(2) 0.6596(2) 0.68539(18) 0.0108(5) Uani 1 1 d U
C1 C 0.2223(2) 0.8306(3) 0.07992(18) 0.0133(5) Uani 1 1 d U
C28 C 0.8981(2) 0.6922(2) 0.31468(18) 0.0125(5) Uani 1 1 d U
C20 C 0.4917(2) 0.8369(3) 0.29719(19) 0.0134(5) Uani 1 1 d U
C4 C 0.3266(2) 0.7964(3) -0.08009(18) 0.0127(5) Uani 1 1 d U
C15 C 0.4370(2) 0.7258(2) 0.32113(18) 0.0115(5) Uani 1 1 d U
C25 C 0.7032(2) 0.7433(3) 0.54158(19) 0.0141(5) Uani 1 1 d U
C14 C 0.1402(2) 0.7787(2) 0.58249(18) 0.0113(5) Uani 1 1 d U
C7 C 0.1704(2) 0.8458(3) 0.17025(18) 0.0135(5) Uani 1 1 d U
C5 C 0.2805(2) 0.6878(3) -0.05135(19) 0.0143(5) Uani 1 1 d U
C16 C 0.4471(2) 0.6038(2) 0.26933(18) 0.0119(5) Uani 1 1 d U
C8 C 0.0789(2) 0.7764(2) 0.66575(18) 0.0121(5) Uani 1 1 d U
C27 C 0.7839(2) 0.6072(3) 0.42689(19) 0.0136(5) Uani 1 1 d U
C3 C 0.3209(2) 0.9197(3) -0.03312(19) 0.0138(5) Uani 1 1 d U
C12 C 0.0130(2) 0.8961(3) 0.8012(2) 0.0155(5) Uani 1 1 d U
C19 C 0.5543(2) 0.8292(3) 0.22283(19) 0.0153(5) Uani 1 1 d U
C26 C 0.7214(2) 0.6234(3) 0.50113(19) 0.0152(5) Uani 1 1 d U
C2 C 0.2705(2) 0.9366(2) 0.04808(19) 0.0132(5) Uani 1 1 d U
C23 C 0.8169(2) 0.8345(2) 0.43690(18) 0.0116(5) Uani 1 1 d U
C6 C 0.2267(2) 0.7063(3) 0.02736(19) 0.0152(5) Uani 1 1 d U
C17 C 0.5121(2) 0.5934(3) 0.19646(18) 0.0124(5) Uani 1 1 d U
C18 C 0.5633(2) 0.7069(3) 0.17509(19) 0.0142(5) Uani 1 1 d U
C13 C 0.0683(2) 0.8945(3) 0.72310(19) 0.0147(5) Uani 1 1 d U
H2 H 0.279(3) 0.605(3) -0.086(3) 0.026(8) Uiso 1 1 d .
H4 H 0.526(3) 0.517(3) 0.166(2) 0.013(7) Uiso 1 1 d .
H3 H 0.199(3) 0.637(4) 0.046(3) 0.034(9) Uiso 1 1 d .
H1 H 0.348(3) 0.991(3) -0.055(2) 0.027(8) Uiso 1 1 d .
H5 H 0.587(3) 0.901(4) 0.207(3) 0.031(9) Uiso 1 1 d .
H6 H 0.494(3) 0.921(3) 0.333(3) 0.027(8) Uiso 1 1 d .
H12 H -0.147(3) 0.472(4) 0.728(3) 0.031(9) Uiso 1 1 d .
H10 H 0.008(3) 0.979(3) 0.841(2) 0.027(8) Uiso 1 1 d .
H9 H -0.069(3) 0.779(3) 0.870(2) 0.022(7) Uiso 1 1 d .
H8 H 0.043(3) 0.584(4) 0.646(3) 0.037(9) Uiso 1 1 d .
H13 H -0.087(3) 0.560(3) 0.842(3) 0.021(8) Uiso 1 1 d .
H11 H 0.099(3) 0.976(3) 0.713(2) 0.019(7) Uiso 1 1 d .
H14 H 0.200(3) 0.680(3) 0.496(3) 0.035(9) Uiso 1 1 d .
H17 H 0.844(3) 0.901(3) 0.414(2) 0.020(8) Uiso 1 1 d .
H18 H 0.792(3) 0.529(3) 0.399(2) 0.018(7) Uiso 1 1 d .
H20 H 0.752(3) 1.028(3) 0.516(2) 0.015(7) Uiso 1 1 d .
H15 H 0.692(3) 0.551(3) 0.523(2) 0.026(8) Uiso 1 1 d .
H19 H 0.757(3) 1.011(4) 0.620(3) 0.038(9) Uiso 1 1 d .
H16 H 0.653(3) 0.752(3) 0.592(3) 0.032(9) Uiso 1 1 d .
H21 H 0.986(4) 0.780(4) 0.247(3) 0.042(10) Uiso 1 1 d .
H22 H 0.628(3) 0.943(3) 0.520(2) 0.018(7) Uiso 1 1 d .
H23 H 0.007(3) 0.506(3) 0.792(2) 0.013(7) Uiso 1 1 d .
H25 H 0.938(5) 0.651(5) 1.031(4) 0.088(16) Uiso 1 1 d .
H24 H 0.796(4) 0.607(4) 0.973(3) 0.037(10) Uiso 1 1 d .

loop_
_atom_site_aniso_label
_atom_site_aniso_U_11
_atom_site_aniso_U_22
_atom_site_aniso_U_33
_atom_site_aniso_U_23
_atom_site_aniso_U_13
_atom_site_aniso_U_12
Cl1 0.0188(3) 0.0123(3) 0.0204(3) 0.0077(2) 0.0124(2) 0.0050(2)
Cl2 0.0315(4) 0.0157(3) 0.0253(4) 0.0087(3) 0.0198(3) 0.0133(3)
O7 0.0134(8) 0.0111(9) 0.0152(9) 0.0006(7) 0.0068(7) 0.0027(7)
O13 0.0197(10) 0.0232(10) 0.0175(10) 0.0045(8) 0.0128(8) 0.0058(8)
O3 0.0255(10) 0.0235(10) 0.0205(9) 0.0119(8) 0.0140(8) 0.0104(8)
O8 0.0158(8) 0.0158(9) 0.0155(9) 0.0000(7) 0.0099(7) -0.0001(7)
O5 0.0272(10) 0.0146(9) 0.0200(9) 0.0076(8) 0.0186(8) 0.0084(8)
O11 0.0235(9) 0.0151(9) 0.0227(10) 0.0052(8) 0.0145(8) 0.0100(8)
O2 0.0253(10) 0.0206(10) 0.0111(9) 0.0018(8) 0.0067(8) 0.0039(8)
O12 0.0354(11) 0.0138(9) 0.0240(10) 0.0089(8) 0.0238(9) 0.0097(8)
O1 0.0236(9) 0.0252(11) 0.0176(9) 0.0030(8) 0.0138(8) 0.0003(8)
O6 0.0313(10) 0.0183(10) 0.0286(10) 0.0164(8) 0.0219(9) 0.0137(8)
O9 0.0296(10) 0.0253(11) 0.0264(10) 0.0108(9) 0.0204(9) 0.0144(9)
O4 0.0330(11) 0.0181(10) 0.0291(11) 0.0029(9) 0.0216(9) 0.0107(9)
N4 0.0135(10) 0.0116(10) 0.0115(10) 0.0053(9) 0.0068(9) 0.0050(8)
N2 0.0141(10) 0.0113(10) 0.0129(10) 0.0036(9) 0.0078(9) 0.0038(9)
N1 0.0124(9) 0.0179(11) 0.0130(10) 0.0023(9) 0.0052(8) 0.0044(8)
N3 0.0238(11) 0.0232(12) 0.0186(11) 0.0126(10) 0.0141(9) 0.0115(10)
O10 0.0905(19) 0.0432(14) 0.0617(16) 0.0409(13) 0.0663(16) 0.0411(14)
C11 0.0138(11) 0.0149(12) 0.0118(12) 0.0034(10) 0.0077(10) 0.0060(10)
C21 0.0136(11) 0.0126(12) 0.0129(12) 0.0062(10) 0.0065(9) 0.0062(9)
C10 0.0084(10) 0.0125(12) 0.0113(11) 0.0049(9) 0.0040(9) 0.0030(9)
C22 0.0108(10) 0.0145(12) 0.0090(11) 0.0039(9) 0.0022(9) 0.0052(9)
C24 0.0105(10) 0.0114(12) 0.0095(11) 0.0021(9) 0.0016(9) 0.0039(9)
C9 0.0106(10) 0.0113(12) 0.0105(11) 0.0033(9) 0.0048(9) 0.0040(9)
C1 0.0094(10) 0.0179(13) 0.0101(11) 0.0037(10) 0.0022(9) 0.0046(10)
C28 0.0119(11) 0.0141(12) 0.0111(11) 0.0050(10) 0.0035(9) 0.0050(9)
C20 0.0146(11) 0.0123(12) 0.0129(12) 0.0035(10) 0.0047(9) 0.0060(10)
C4 0.0088(10) 0.0166(12) 0.0104(11) 0.0028(10) 0.0042(9) 0.0029(9)
C15 0.0096(10) 0.0138(12) 0.0086(11) 0.0020(9) 0.0025(9) 0.0038(9)
C25 0.0146(11) 0.0168(13) 0.0129(12) 0.0070(10) 0.0070(10) 0.0056(10)
C14 0.0112(10) 0.0120(12) 0.0099(11) 0.0040(9) 0.0041(9) 0.0034(9)
C7 0.0166(11) 0.0163(12) 0.0102(11) 0.0056(10) 0.0055(9) 0.0086(10)
C5 0.0145(11) 0.0115(12) 0.0132(12) 0.0014(10) 0.0037(9) 0.0040(10)
C16 0.0097(10) 0.0120(12) 0.0111(11) 0.0039(9) 0.0019(9) 0.0023(9)
C8 0.0092(10) 0.0157(12) 0.0123(11) 0.0055(10) 0.0045(9) 0.0052(9)
C27 0.0141(11) 0.0121(12) 0.0144(12) 0.0054(10) 0.0044(10) 0.0052(10)
C3 0.0111(11) 0.0142(12) 0.0138(12) 0.0040(10) 0.0042(9) 0.0033(10)
C12 0.0170(12) 0.0127(12) 0.0172(12) 0.0029(10) 0.0080(10) 0.0072(10)
C19 0.0158(12) 0.0179(13) 0.0153(12) 0.0103(11) 0.0062(10) 0.0064(10)
C26 0.0163(12) 0.0160(13) 0.0173(12) 0.0100(11) 0.0083(10) 0.0062(10)
C2 0.0114(11) 0.0119(12) 0.0125(11) 0.0013(10) 0.0020(9) 0.0044(9)
C23 0.0114(11) 0.0110(12) 0.0109(11) 0.0058(10) 0.0020(9) 0.0024(9)
C6 0.0165(12) 0.0139(13) 0.0131(12) 0.0055(10) 0.0041(10) 0.0036(10)
C17 0.0108(11) 0.0132(12) 0.0112(11) 0.0035(10) 0.0040(9) 0.0029(9)
C18 0.0140(11) 0.0196(13) 0.0126(12) 0.0080(10) 0.0068(10) 0.0078(10)
C13 0.0151(11) 0.0139(13) 0.0162(12) 0.0066(10) 0.0063(10) 0.0054(10)

loop_
_atom_type_symbol
_atom_type_description
_atom_type_scat_dispersion_real
_atom_type_scat_dispersion_imag
_atom_type_scat_source
C C 0.0033 0.0016 'International Tables Vol C Tables 4.2.6.8 and 6.1.1.4'
H H 0.0000 0.0000 'International Tables Vol C Tables 4.2.6.8 and 6.1.1.4'
N N 0.0061 0.0033 'International Tables Vol C Tables 4.2.6.8 and 6.1.1.4'
O O 0.0106 0.0060 'International Tables Vol C Tables 4.2.6.8 and 6.1.1.4'
Cl Cl 0.1484 0.1585 'International Tables Vol C Tables 4.2.6.8 and 6.1.1.4'

loop_
_geom_angle_atom_site_label_1
_geom_angle_atom_site_label_2
_geom_angle_atom_site_label_3
_geom_angle
O4 N1 O3 124.4(2)
O4 N1 C4 117.7(2)
O3 N1 C4 117.9(2)
O10 N3 O9 123.3(2)
O10 N3 C18 118.4(2)
O9 N3 C18 118.3(2)
C10 C11 C12 119.3(2)
O7 C21 O8 125.0(2)
O7 C21 C15 117.1(2)
O8 C21 C15 117.9(2)
C11 C10 C9 121.6(2)
C11 C10 N2 119.5(2)
C9 C10 N2 118.9(2)
C27 C22 C23 120.4(2)
C27 C22 C28 118.9(2)
C23 C22 C28 120.7(2)
C23 C24 C25 121.8(2)
C23 C24 N4 119.9(2)
C25 C24 N4 118.3(2)
C8 C9 C10 118.4(2)
C2 C1 C6 117.8(2)
C2 C1 C7 123.1(2)
C6 C1 C7 119.0(2)
O11 C28 O12 123.5(2)
O11 C28 C22 121.6(2)
O12 C28 C22 114.9(2)
C19 C20 C15 121.6(2)
C3 C4 C5 122.6(2)
C3 C4 N1 118.4(2)
C5 C4 N1 119.0(2)
C20 C15 C16 118.7(2)
C20 C15 C21 117.1(2)
C16 C15 C21 124.1(2)
C24 C25 C26 118.9(2)
O6 C14 O5 124.3(2)
O6 C14 C8 121.1(2)
O5 C14 C8 114.6(2)
O2 C7 O1 125.9(2)
O2 C7 C1 117.5(2)
O1 C7 C1 116.6(2)
C6 C5 C4 117.7(2)
C17 C16 C15 121.2(2)
C17 C16 Cl1 116.39(19)
C15 C16 Cl1 122.34(18)
C9 C8 C13 120.6(2)
C9 C8 C14 121.1(2)
C13 C8 C14 118.3(2)
C22 C27 C26 119.9(2)
C4 C3 C2 118.3(2)
C11 C12 C13 120.3(2)
C18 C19 C20 117.3(2)
C25 C26 C27 120.2(2)
C3 C2 C1 121.4(2)
C3 C2 Cl2 117.05(19)
C1 C2 Cl2 121.49(18)
C24 C23 C22 118.6(2)
C5 C6 C1 122.1(2)
C18 C17 C16 117.5(2)
C17 C18 C19 123.6(2)
C17 C18 N3 117.8(2)
C19 C18 N3 118.6(2)
C12 C13 C8 119.8(2)

loop_
_geom_bond_atom_site_label_1
_geom_bond_atom_site_label_2
_geom_bond_distance
Cl1 C16 1.736(2)
Cl2 C2 1.738(2)
O7 C21 1.236(3)
O3 N1 1.227(3)
O8 C21 1.277(3)
O5 C14 1.311(3)
O11 C28 1.219(3)
O2 C7 1.236(3)
O12 C28 1.315(3)
O1 C7 1.270(3)
O6 C14 1.215(3)
O9 N3 1.230(3)
O4 N1 1.225(3)
N4 C24 1.465(3)
N2 C10 1.466(3)
N1 C4 1.481(3)
N3 O10 1.213(3)
N3 C18 1.479(3)
C11 C10 1.383(3)
C11 C12 1.387(4)
C21 C15 1.528(3)
C10 C9 1.393(3)
C22 C27 1.389(3)
C22 C23 1.396(3)
C22 C28 1.497(3)
C24 C23 1.381(3)
C24 C25 1.388(3)
C9 C8 1.390(3)
C1 C2 1.397(4)
C1 C6 1.398(4)
C1 C7 1.514(3)
C20 C19 1.391(3)
C20 C15 1.391(3)
C4 C3 1.376(4)
C4 C5 1.389(4)
C15 C16 1.402(3)
C25 C26 1.390(4)
C14 C8 1.500(3)
C5 C6 1.380(3)
C16 C17 1.391(3)
C8 C13 1.393(3)
C27 C26 1.390(3)
C3 C2 1.387(3)
C12 C13 1.389(3)
C19 C18 1.385(4)
C17 C18 1.383(4)
